data_4518945
loop_
_publ_author_name
'Zhou, Fang'
'Zhu, Shaolin'

_publ_section_title
;
 Catalytic Asymmetric Hydroalkylation of \a,\b-Unsaturated Amides Enabled
 by Regio-Reversed and Enantiodifferentiating syn-Hydronickellation
;
_journal_issue 14
_journal_name_full 'ACS Catalysis'
_journal_page_first 8766
_journal_page_last 8773
_journal_paper_doi 10.1021/acscatal.1c02299
_journal_volume 11
_journal_year 2021
_chemical_absolute_configuration unk
_chemical_formula_moiety 'C23 H31 N O'
_chemical_formula_sum 'C23 H31 N O'
_chemical_formula_weight 337.49
_space_group_crystal_system orthorhombic
_space_group_IT_number 19
_space_group_name_Hall 'P 2ac 2ab'
_space_group_name_H-M_alt 'P 21 21 21'
_atom_sites_solution_hydrogens geom
_atom_sites_solution_primary iterative
_atom_sites_solution_secondary difmap
_audit_creation_date 2020-11-24
_audit_creation_method
;
Olex2 1.3
(compiled 2020.07.31 svn.rc2a77460 for OlexSys, GUI svn.r6145)
;
_cell_angle_alpha 90.00
_cell_angle_beta 90.00
_cell_angle_gamma 90.00
_cell_formula_units_Z 4
_cell_length_a 5.0670(2)
_cell_length_b 18.8912(9)
_cell_length_c 20.6194(10)
_cell_measurement_reflns_used 7411
_cell_measurement_temperature 193
_cell_measurement_theta_max 27.48
_cell_measurement_theta_min 2.25
_cell_volume 1973.72(16)
_computing_cell_refinement 'SAINT v8.37A (Bruker, 2015)'
_computing_data_reduction 'SAINT v8.37A (Bruker, 2015)'
_computing_molecular_graphics 'Olex2 1.3 (Dolomanov et al., 2009)'
_computing_publication_material 'Olex2 1.3 (Dolomanov et al., 2009)'
_computing_structure_refinement 'XL  (Sheldrick, 2008)'
_computing_structure_solution 'olex2.solve 1.3 (Bourhis et al., 2015)'
_diffrn_ambient_temperature 193
_diffrn_measured_fraction_theta_full 0.992
_diffrn_measured_fraction_theta_max 0.992
_diffrn_measurement_device_type 'Bruker APEX-II CCD'
_diffrn_measurement_method '\f and \w scans'
_diffrn_radiation_monochromator graphite
_diffrn_radiation_type MoK\a
_diffrn_radiation_wavelength 0.71073
_diffrn_reflns_av_R_equivalents 0.0513
_diffrn_reflns_av_unetI/netI 0.0454
_diffrn_reflns_limit_h_max 6
_diffrn_reflns_limit_h_min -6
_diffrn_reflns_limit_k_max 24
_diffrn_reflns_limit_k_min -24
_diffrn_reflns_limit_l_max 24
_diffrn_reflns_limit_l_min -26
_diffrn_reflns_number 17307
_diffrn_reflns_theta_full 27.55
_diffrn_reflns_theta_max 27.55
_diffrn_reflns_theta_min 2.16
_diffrn_source 'fine-focus sealed tube'
_diffrn_source_current 40.0
_diffrn_source_power 2.0
_diffrn_source_voltage 50.0
_diffrn_standards_number 0
_exptl_absorpt_coefficient_mu 0.068
_exptl_absorpt_correction_T_max 0.7432
_exptl_absorpt_correction_T_min 0.6517
_exptl_absorpt_correction_type multi-scan
_exptl_absorpt_process_details
;
SADABS-2016/2 (Bruker,2016/2) was used for absorption correction.
wR2(int) was 0.1186 before and 0.0652 after correction.
The Ratio of minimum to maximum transmission is 0.8769.
The \l/2 correction factor is Not present.
;
_exptl_crystal_colour colourless
_exptl_crystal_colour_primary colourless
_exptl_crystal_density_diffrn 1.136
_exptl_crystal_density_method 'not measured'
_exptl_crystal_description block
_exptl_crystal_F_000 736
_exptl_crystal_size_max 0.17
_exptl_crystal_size_mid 0.13
_exptl_crystal_size_min 0.11
_refine_diff_density_max 0.365
_refine_diff_density_min -0.303
_refine_diff_density_rms 0.034
_refine_ls_abs_structure_details 'Flack H D (1983), Acta Cryst. A39, 876-881'
_refine_ls_abs_structure_Flack 0.1(19)
_refine_ls_extinction_method none
_refine_ls_goodness_of_fit_ref 1.022
_refine_ls_hydrogen_treatment mixed
_refine_ls_matrix_type full
_refine_ls_number_parameters 227
_refine_ls_number_reflns 4530
_refine_ls_number_restraints 19
_refine_ls_restrained_S_all 1.181
_refine_ls_R_factor_all 0.0548
_refine_ls_R_factor_gt 0.0470
_refine_ls_shift/su_max 0.000
_refine_ls_shift/su_mean 0.000
_refine_ls_structure_factor_coef Fsqd
_refine_ls_weighting_details 'calc w=1/[\s^2^(Fo^2^)+(0.0443P)^2^+0.5813P] where P=(Fo^2^+2Fc^2^)/3'
_refine_ls_weighting_scheme calc
_refine_ls_wR_factor_gt 0.1123
_refine_ls_wR_factor_ref 0.1186
_reflns_number_gt 4013
_reflns_number_total 4530
_reflns_threshold_expression >2sigma(I)
_cod_data_source_file cs1c02299_si_002.cif
_cod_data_source_block w_a
_cod_database_code 4518945
_olex2_refinement_description
;
1. Fixed Uiso
 At 1.2 times of:
  All C(H) groups, All C(H,H) groups, All N(H) groups
 At 1.5 times of:
  All C(H,H,H) groups
2. Rigid bond restraints
 C15, C16
 with sigma for 1-2 distances of 0.01 and sigma for 1-3 distances of 0.02
3. Uiso/Uaniso restraints and constraints
Uanis(C16) \\sim Ueq, Uanis(C15) \\sim Ueq, Uanis(C14) \\sim Ueq: with sigma of
0.001 and sigma for terminal atoms of 0.002
4.a Ternary CH refined with riding coordinates:
 C9(H9)
4.b Secondary CH2 refined with riding coordinates:
 C8(H8A,H8B), C10(H10A,H10B), C11(H11A,H11B), C18(H18A,H18B), C19(H19A,H19B),
 C20(H20A,H20B), C21(H21A,H21B), C22(H22A,H22B)
4.c Aromatic/amide H refined with riding coordinates:
 C2(H2), C3(H3), C4(H4), C5(H5), C6(H6), C13(H13), C14(H14), C15(H15),
 C16(H16), C17(H17), N1(H1)
4.d Idealised Me refined as rotating group:
 C23(H23A,H23B,H23C)
;
_olex2_submission_special_instructions 'No special instructions were received'

loop_
_space_group_symop_id
_space_group_symop_operation_xyz
1 'x, y, z'
2 '-x+1/2, -y, z+1/2'
3 '-x, y+1/2, -z+1/2'
4 'x+1/2, -y+1/2, -z'

loop_
_atom_site_label
_atom_site_type_symbol
_atom_site_fract_x
_atom_site_fract_y
_atom_site_fract_z
_atom_site_U_iso_or_equiv
_atom_site_adp_type
_atom_site_occupancy
_atom_site_symmetry_multiplicity
_atom_site_calc_flag
_atom_site_refinement_flags
_atom_site_disorder_assembly
_atom_site_disorder_group
C1 C -0.4656(3) -0.25517(9) -0.16748(10) 0.0300(4) Uani 1 1 d . . .
C2 C -0.6294(4) -0.25732(11) -0.11393(11) 0.0399(5) Uani 1 1 d . . .
H2 H -0.7695 -0.2907 -0.1122 0.048 Uiso 1 1 calc R . .
C3 C -0.5902(5) -0.21113(12) -0.06275(11) 0.0443(5) Uani 1 1 d . . .
H3 H -0.7037 -0.2129 -0.0261 0.053 Uiso 1 1 calc R . .
C4 C -0.3875(4) -0.16266(12) -0.06468(11) 0.0412(5) Uani 1 1 d . . .
H4 H -0.3590 -0.1314 -0.0293 0.049 Uiso 1 1 calc R . .
C5 C -0.2261(4) -0.15996(12) -0.11853(11) 0.0432(5) Uani 1 1 d . . .
H5 H -0.0872 -0.1262 -0.1202 0.052 Uiso 1 1 calc R . .
C6 C -0.2639(4) -0.20567(11) -0.17005(10) 0.0380(5) Uani 1 1 d . . .
H6 H -0.1523 -0.2032 -0.2070 0.046 Uiso 1 1 calc R . .
C7 C -0.3249(4) -0.33640(10) -0.25450(9) 0.0313(4) Uani 1 1 d . . .
C8 C -0.4284(4) -0.38108(11) -0.30981(10) 0.0350(4) Uani 1 1 d . . .
H8A H -0.3950 -0.3560 -0.3511 0.042 Uiso 1 1 calc R . .
H8B H -0.6219 -0.3863 -0.3050 0.042 Uiso 1 1 calc R . .
C9 C -0.3044(4) -0.45469(10) -0.31355(9) 0.0321(4) Uani 1 1 d . . .
H9 H -0.1085 -0.4493 -0.3103 0.038 Uiso 1 1 calc R . .
C10 C -0.3686(4) -0.48928(11) -0.37864(9) 0.0370(4) Uani 1 1 d . . .
H10A H -0.3183 -0.5399 -0.3764 0.044 Uiso 1 1 calc R . .
H10B H -0.5619 -0.4871 -0.3854 0.044 Uiso 1 1 calc R . .
C11 C -0.2329(6) -0.45609(17) -0.43736(11) 0.0630(8) Uani 1 1 d . . .
H11A H -0.2732 -0.4048 -0.4386 0.076 Uiso 1 1 calc R . .
H11B H -0.0394 -0.4615 -0.4328 0.076 Uiso 1 1 calc R . .
C12 C -0.3201(4) -0.48956(11) -0.49990(9) 0.0349(4) Uani 1 1 d . . .
C13 C -0.5326(5) -0.46332(13) -0.53383(12) 0.0479(6) Uani 1 1 d . . .
H13 H -0.6203 -0.4221 -0.5187 0.057 Uiso 1 1 calc R . .
C14 C -0.6200(5) -0.49625(15) -0.58971(13) 0.0568(6) Uani 1 1 d U . .
H14 H -0.7666 -0.4773 -0.6126 0.068 Uiso 1 1 calc R . .
C15 C -0.4994(6) -0.55501(15) -0.61216(13) 0.0562(6) Uani 1 1 d U . .
H15 H -0.5616 -0.5775 -0.6504 0.067 Uiso 1 1 calc R . .
C16 C -0.2896(6) -0.58161(14) -0.57989(12) 0.0549(6) Uani 1 1 d U . .
H16 H -0.2038 -0.6228 -0.5957 0.066 Uiso 1 1 calc R . .
C17 C -0.1985(5) -0.54925(13) -0.52385(11) 0.0464(5) Uani 1 1 d . . .
H17 H -0.0504 -0.5685 -0.5017 0.056 Uiso 1 1 calc R . .
C18 C -0.3980(4) -0.50005(11) -0.25656(9) 0.0341(4) Uani 1 1 d . . .
H18A H -0.3922 -0.4707 -0.2168 0.041 Uiso 1 1 calc R . .
H18B H -0.5848 -0.5129 -0.2642 0.041 Uiso 1 1 calc R . .
C19 C -0.2441(4) -0.56765(11) -0.24374(10) 0.0378(5) Uani 1 1 d . . .
H19A H -0.2566 -0.5989 -0.2822 0.045 Uiso 1 1 calc R . .
H19B H -0.0557 -0.5558 -0.2371 0.045 Uiso 1 1 calc R . .
C20 C -0.3457(4) -0.60692(11) -0.18476(10) 0.0378(5) Uani 1 1 d . . .
H20A H -0.5279 -0.6231 -0.1937 0.045 Uiso 1 1 calc R . .
H20B H -0.3541 -0.5734 -0.1479 0.045 Uiso 1 1 calc R . .
C21 C -0.1812(4) -0.67066(11) -0.16449(10) 0.0388(4) Uani 1 1 d . . .
H21A H -0.1732 -0.7046 -0.2010 0.047 Uiso 1 1 calc R . .
H21B H 0.0012 -0.6549 -0.1551 0.047 Uiso 1 1 calc R . .
C22 C -0.2917(5) -0.70807(12) -0.10509(12) 0.0475(5) Uani 1 1 d . . .
H22A H -0.3112 -0.6732 -0.0696 0.057 Uiso 1 1 calc R . .
H22B H -0.4695 -0.7265 -0.1155 0.057 Uiso 1 1 calc R . .
C23 C -0.1200(6) -0.76890(14) -0.08157(13) 0.0591(7) Uani 1 1 d . . .
H23A H -0.0978 -0.8034 -0.1166 0.089 Uiso 1 1 calc R . .
H23B H -0.2047 -0.7918 -0.0444 0.089 Uiso 1 1 calc R . .
H23C H 0.0531 -0.7506 -0.0685 0.089 Uiso 1 1 calc R . .
N1 N -0.5123(3) -0.30289(9) -0.21925(8) 0.0334(4) Uani 1 1 d . . .
H1 H -0.6779 -0.3115 -0.2294 0.040 Uiso 1 1 calc R . .
O1 O -0.0876(3) -0.33033(8) -0.24406(7) 0.0380(3) Uani 1 1 d . . .

loop_
_atom_site_aniso_label
_atom_site_aniso_U_11
_atom_site_aniso_U_22
_atom_site_aniso_U_33
_atom_site_aniso_U_23
_atom_site_aniso_U_13
_atom_site_aniso_U_12
C1 0.0263(9) 0.0264(9) 0.0374(10) 0.0015(7) -0.0034(8) 0.0029(7)
C2 0.0327(10) 0.0333(10) 0.0538(12) -0.0010(9) 0.0097(9) -0.0035(9)
C3 0.0442(11) 0.0444(12) 0.0443(12) -0.0038(10) 0.0107(10) 0.0005(10)
C4 0.0392(11) 0.0385(11) 0.0459(12) -0.0094(9) -0.0014(10) 0.0030(9)
C5 0.0378(11) 0.0384(11) 0.0534(12) -0.0081(10) 0.0033(10) -0.0079(10)
C6 0.0350(10) 0.0357(10) 0.0432(11) -0.0028(9) 0.0058(9) -0.0061(9)
C7 0.0305(9) 0.0283(9) 0.0350(9) 0.0019(7) -0.0033(8) -0.0030(8)
C8 0.0325(10) 0.0379(10) 0.0346(10) -0.0009(8) -0.0054(8) -0.0030(9)
C9 0.0280(9) 0.0369(10) 0.0313(9) -0.0045(8) -0.0004(8) -0.0042(8)
C10 0.0384(11) 0.0430(11) 0.0296(9) -0.0032(8) 0.0010(8) -0.0103(9)
C11 0.0734(18) 0.0832(19) 0.0324(11) -0.0085(12) 0.0093(12) -0.0436(16)
C12 0.0384(11) 0.0380(10) 0.0281(9) 0.0019(8) 0.0045(8) -0.0093(9)
C13 0.0474(13) 0.0446(12) 0.0516(13) 0.0048(10) 0.0101(11) 0.0117(10)
C14 0.0514(10) 0.0654(11) 0.0535(10) 0.0113(9) -0.0068(8) -0.0026(9)
C15 0.0612(10) 0.0606(10) 0.0468(9) -0.0004(8) 0.0019(8) -0.0248(9)
C16 0.0638(11) 0.0483(10) 0.0526(10) -0.0038(8) 0.0188(9) -0.0002(9)
C17 0.0420(12) 0.0540(13) 0.0432(12) 0.0138(10) 0.0058(10) 0.0109(11)
C18 0.0319(9) 0.0402(10) 0.0303(9) -0.0045(8) 0.0014(8) -0.0025(8)
C19 0.0375(11) 0.0388(10) 0.0371(10) -0.0036(8) 0.0043(9) -0.0012(9)
C20 0.0327(10) 0.0396(11) 0.0409(11) -0.0025(9) 0.0053(8) -0.0034(9)
C21 0.0375(10) 0.0365(10) 0.0425(11) -0.0012(9) 0.0057(9) -0.0016(9)
C22 0.0497(13) 0.0399(11) 0.0528(13) 0.0051(10) 0.0111(11) -0.0014(11)
C23 0.0649(16) 0.0509(14) 0.0615(16) 0.0124(12) -0.0006(13) 0.0001(13)
N1 0.0235(7) 0.0364(8) 0.0404(9) -0.0031(7) -0.0046(7) -0.0021(7)
O1 0.0258(6) 0.0398(8) 0.0486(8) -0.0065(6) -0.0014(6) -0.0017(6)

loop_
_atom_type_symbol
_atom_type_description
_atom_type_scat_dispersion_real
_atom_type_scat_dispersion_imag
_atom_type_scat_source
C C 0.0033 0.0016 'International Tables Vol C Tables 4.2.6.8 and 6.1.1.4'
H H 0.0000 0.0000 'International Tables Vol C Tables 4.2.6.8 and 6.1.1.4'
N N 0.0061 0.0033 'International Tables Vol C Tables 4.2.6.8 and 6.1.1.4'
O O 0.0106 0.0060 'International Tables Vol C Tables 4.2.6.8 and 6.1.1.4'

loop_
_geom_angle_atom_site_label_1
_geom_angle_atom_site_label_2
_geom_angle_atom_site_label_3
_geom_angle
_geom_angle_site_symmetry_1
_geom_angle_site_symmetry_3
_geom_angle_publ_flag
C2 C1 C6 119.53(19) . . ?
C2 C1 N1 118.89(17) . . ?
C6 C1 N1 121.57(18) . . ?
C1 C2 H2 119.8 . . ?
C1 C2 C3 120.32(19) . . ?
C3 C2 H2 119.8 . . ?
C2 C3 H3 119.8 . . ?
C4 C3 C2 120.3(2) . . ?
C4 C3 H3 119.8 . . ?
C3 C4 H4 120.3 . . ?
C3 C4 C5 119.3(2) . . ?
C5 C4 H4 120.3 . . ?
C4 C5 H5 119.6 . . ?
C4 C5 C6 120.9(2) . . ?
C6 C5 H5 119.6 . . ?
C1 C6 H6 120.2 . . ?
C5 C6 C1 119.62(19) . . ?
C5 C6 H6 120.2 . . ?
N1 C7 C8 115.01(16) . . ?
O1 C7 C8 121.61(18) . . ?
O1 C7 N1 123.35(18) . . ?
C7 C8 H8A 108.8 . . ?
C7 C8 H8B 108.8 . . ?
C7 C8 C9 113.77(16) . . ?
H8A C8 H8B 107.7 . . ?
C9 C8 H8A 108.8 . . ?
C9 C8 H8B 108.8 . . ?
C8 C9 H9 108.3 . . ?
C8 C9 C18 110.09(16) . . ?
C10 C9 C8 110.23(16) . . ?
C10 C9 H9 108.3 . . ?
C10 C9 C18 111.66(16) . . ?
C18 C9 H9 108.3 . . ?
C9 C10 H10A 108.5 . . ?
C9 C10 H10B 108.5 . . ?
H10A C10 H10B 107.5 . . ?
C11 C10 C9 115.14(17) . . ?
C11 C10 H10A 108.5 . . ?
C11 C10 H10B 108.5 . . ?
C10 C11 H11A 109.2 . . ?
C10 C11 H11B 109.2 . . ?
H11A C11 H11B 107.9 . . ?
C12 C11 C10 112.02(18) . . ?
C12 C11 H11A 109.2 . . ?
C12 C11 H11B 109.2 . . ?
C13 C12 C11 121.0(2) . . ?
C13 C12 C17 117.6(2) . . ?
C17 C12 C11 121.4(2) . . ?
C12 C13 H13 119.6 . . ?
C12 C13 C14 120.8(2) . . ?
C14 C13 H13 119.6 . . ?
C13 C14 H14 119.6 . . ?
C15 C14 C13 120.7(3) . . ?
C15 C14 H14 119.6 . . ?
C14 C15 H15 120.2 . . ?
C14 C15 C16 119.6(2) . . ?
C16 C15 H15 120.2 . . ?
C15 C16 H16 119.7 . . ?
C15 C16 C17 120.6(2) . . ?
C17 C16 H16 119.7 . . ?
C12 C17 C16 120.7(2) . . ?
C12 C17 H17 119.6 . . ?
C16 C17 H17 119.6 . . ?
C9 C18 H18A 108.2 . . ?
C9 C18 H18B 108.2 . . ?
H18A C18 H18B 107.3 . . ?
C19 C18 C9 116.43(16) . . ?
C19 C18 H18A 108.2 . . ?
C19 C18 H18B 108.2 . . ?
C18 C19 H19A 109.2 . . ?
C18 C19 H19B 109.2 . . ?
H19A C19 H19B 107.9 . . ?
C20 C19 C18 112.13(16) . . ?
C20 C19 H19A 109.2 . . ?
C20 C19 H19B 109.2 . . ?
C19 C20 H20A 108.5 . . ?
C19 C20 H20B 108.5 . . ?
C19 C20 C21 114.91(17) . . ?
H20A C20 H20B 107.5 . . ?
C21 C20 H20A 108.5 . . ?
C21 C20 H20B 108.5 . . ?
C20 C21 H21A 109.0 . . ?
C20 C21 H21B 109.0 . . ?
H21A C21 H21B 107.8 . . ?
C22 C21 C20 112.74(18) . . ?
C22 C21 H21A 109.0 . . ?
C22 C21 H21B 109.0 . . ?
C21 C22 H22A 108.9 . . ?
C21 C22 H22B 108.9 . . ?
H22A C22 H22B 107.7 . . ?
C23 C22 C21 113.4(2) . . ?
C23 C22 H22A 108.9 . . ?
C23 C22 H22B 108.9 . . ?
C22 C23 H23A 109.5 . . ?
C22 C23 H23B 109.5 . . ?
C22 C23 H23C 109.5 . . ?
H23A C23 H23B 109.5 . . ?
H23A C23 H23C 109.5 . . ?
H23B C23 H23C 109.5 . . ?
C1 N1 H1 117.1 . . ?
C7 N1 C1 125.82(16) . . ?
C7 N1 H1 117.1 . . ?

loop_
_geom_bond_atom_site_label_1
_geom_bond_atom_site_label_2
_geom_bond_distance
_geom_bond_site_symmetry_2
_geom_bond_publ_flag
C1 C2 1.382(3) . ?
C1 C6 1.386(3) . ?
C1 N1 1.417(2) . ?
C2 H2 0.9500 . ?
C2 C3 1.383(3) . ?
C3 H3 0.9500 . ?
C3 C4 1.377(3) . ?
C4 H4 0.9500 . ?
C4 C5 1.380(3) . ?
C5 H5 0.9500 . ?
C5 C6 1.382(3) . ?
C6 H6 0.9500 . ?
C7 C8 1.513(3) . ?
C7 N1 1.353(3) . ?
C7 O1 1.227(2) . ?
C8 H8A 0.9900 . ?
C8 H8B 0.9900 . ?
C8 C9 1.528(3) . ?
C9 H9 1.0000 . ?
C9 C10 1.528(2) . ?
C9 C18 1.530(3) . ?
C10 H10A 0.9900 . ?
C10 H10B 0.9900 . ?
C10 C11 1.527(3) . ?
C11 H11A 0.9900 . ?
C11 H11B 0.9900 . ?
C11 C12 1.503(3) . ?
C12 C13 1.376(3) . ?
C12 C17 1.377(3) . ?
C13 H13 0.9500 . ?
C13 C14 1.382(4) . ?
C14 H14 0.9500 . ?
C14 C15 1.349(4) . ?
C15 H15 0.9500 . ?
C15 C16 1.351(4) . ?
C16 H16 0.9500 . ?
C16 C17 1.387(4) . ?
C17 H17 0.9500 . ?
C18 H18A 0.9900 . ?
C18 H18B 0.9900 . ?
C18 C19 1.520(3) . ?
C19 H19A 0.9900 . ?
C19 H19B 0.9900 . ?
C19 C20 1.515(3) . ?
C20 H20A 0.9900 . ?
C20 H20B 0.9900 . ?
C20 C21 1.523(3) . ?
C21 H21A 0.9900 . ?
C21 H21B 0.9900 . ?
C21 C22 1.521(3) . ?
C22 H22A 0.9900 . ?
C22 H22B 0.9900 . ?
C22 C23 1.521(4) . ?
C23 H23A 0.9800 . ?
C23 H23B 0.9800 . ?
C23 H23C 0.9800 . ?
N1 H1 0.8800 . ?

loop_
_geom_torsion_atom_site_label_1
_geom_torsion_atom_site_label_2
_geom_torsion_atom_site_label_3
_geom_torsion_atom_site_label_4
_geom_torsion
_geom_torsion_site_symmetry_1
_geom_torsion_site_symmetry_2
_geom_torsion_site_symmetry_3
_geom_torsion_site_symmetry_4
_geom_torsion_publ_flag
C1 C2 C3 C4 -0.1(3) . . . . ?
C2 C1 C6 C5 1.2(3) . . . . ?
C2 C1 N1 C7 -141.3(2) . . . . ?
C2 C3 C4 C5 0.9(3) . . . . ?
C3 C4 C5 C6 -0.7(3) . . . . ?
C4 C5 C6 C1 -0.4(3) . . . . ?
C6 C1 C2 C3 -1.0(3) . . . . ?
C6 C1 N1 C7 40.1(3) . . . . ?
C7 C8 C9 C10 -166.63(16) . . . . ?
C7 C8 C9 C18 69.8(2) . . . . ?
C8 C7 N1 C1 -176.35(17) . . . . ?
C8 C9 C10 C11 69.7(3) . . . . ?
C8 C9 C18 C19 -165.53(16) . . . . ?
C9 C10 C11 C12 -176.0(2) . . . . ?
C9 C18 C19 C20 177.64(16) . . . . ?
C10 C9 C18 C19 71.7(2) . . . . ?
C10 C11 C12 C13 90.4(3) . . . . ?
C10 C11 C12 C17 -86.7(3) . . . . ?
C11 C12 C13 C14 -176.9(2) . . . . ?
C11 C12 C17 C16 176.7(2) . . . . ?
C12 C13 C14 C15 0.2(4) . . . . ?
C13 C12 C17 C16 -0.5(3) . . . . ?
C13 C14 C15 C16 -0.5(4) . . . . ?
C14 C15 C16 C17 0.3(4) . . . . ?
C15 C16 C17 C12 0.2(4) . . . . ?
C17 C12 C13 C14 0.3(3) . . . . ?
C18 C9 C10 C11 -167.7(2) . . . . ?
C18 C19 C20 C21 -173.34(18) . . . . ?
C19 C20 C21 C22 179.95(18) . . . . ?
C20 C21 C22 C23 -176.2(2) . . . . ?
N1 C1 C2 C3 -179.58(19) . . . . ?
N1 C1 C6 C5 179.75(19) . . . . ?
N1 C7 C8 C9 -133.53(18) . . . . ?
O1 C7 C8 C9 48.1(3) . . . . ?
O1 C7 N1 C1 2.0(3) . . . . ?
